data_4120656
loop_
_publ_author_name
'Adriaenssens, Louis'
'Gil-Ram\'irez, Guzm\'an'
'Frontera, Antonio'
'Qui\~nonero, David'
'Escudero-Ad\'an, Eduardo C'
'Ballester, Pablo'

_publ_section_title
;
 Thermodynamic Characterization of Halide-\p Interactions in Solution
 Using &quot;Two-Wall&quot; Aryl Extended Calix[4]pyrroles as Model
 System.
;
_journal_issue 8
_journal_name_full 'Journal of the American Chemical Society'
_journal_page_first 3208
_journal_paper_doi 10.1021/ja412098v
_journal_volume 136
_journal_year 2014
_chemical_formula_sum 'C42 H36 F10 N6'
_chemical_formula_weight 814.77
_chemical_name_systematic
; 
 ? 
;
_space_group_IT_number 14
_symmetry_cell_setting monoclinic
_symmetry_space_group_name_Hall '-P 2yn'
_symmetry_space_group_name_H-M 'P 1 21/n 1'
_atom_sites_solution_hydrogens geom
_atom_sites_solution_primary direct
_atom_sites_solution_secondary difmap
_audit_creation_method SHELXL-97
_cell_angle_alpha 90.00
_cell_angle_beta 103.366(3)
_cell_angle_gamma 90.00
_cell_formula_units_Z 2
_cell_length_a 11.8894(9)
_cell_length_b 11.8311(10)
_cell_length_c 14.1611(12)
_cell_measurement_reflns_used 7799
_cell_measurement_temperature 100(2)
_cell_measurement_theta_max 39.13
_cell_measurement_theta_min 3.52
_cell_volume 1938.0(3)
_computing_cell_refinement 'Bruker APEX2 v2011.4-0'
_computing_data_collection 'Bruker APEX2 v2011.4-0'
_computing_data_reduction 'Bruker SAINT V7.60A'
_computing_molecular_graphics 'Bruker SHELXTL'
_computing_publication_material 'Bruker SHELXTL'
_computing_structure_refinement 'SHELXS-97 (Sheldrick, 2008)'
_computing_structure_solution Sir2011
_diffrn_ambient_temperature 100(2)
_diffrn_detector_area_resol_mean 512
_diffrn_detector_type '4K CCD area detector APEX II'
_diffrn_measured_fraction_theta_full 0.986
_diffrn_measured_fraction_theta_max 0.964
_diffrn_measurement_device_type 'Kappa 4-axis goniometer bruker-nonius'
_diffrn_measurement_method
;
 Fullsphere data collection, phi and omega scans
;
_diffrn_measurement_specimen_support 'magnetic support with MicroMount'
_diffrn_radiation_monochromator 'Multilayer Montel 200 mirrors'
_diffrn_radiation_type MoK\a
_diffrn_radiation_wavelength 0.71073
_diffrn_reflns_av_R_equivalents 0.0226
_diffrn_reflns_av_sigmaI/netI 0.0227
_diffrn_reflns_limit_h_max 20
_diffrn_reflns_limit_h_min -21
_diffrn_reflns_limit_k_max 13
_diffrn_reflns_limit_k_min -21
_diffrn_reflns_limit_l_max 16
_diffrn_reflns_limit_l_min -25
_diffrn_reflns_number 37093
_diffrn_reflns_theta_full 25.00
_diffrn_reflns_theta_max 39.29
_diffrn_reflns_theta_min 3.08
_diffrn_source 'Rotating anode X-ray tube'
_diffrn_source_current 70
_diffrn_source_power 50
_diffrn_source_size '3 mm x 0.3 mm fine focus'
_diffrn_source_type 'Bruker-Nonius FR 591'
_exptl_absorpt_coefficient_mu 0.117
_exptl_absorpt_correction_T_max 0.9769
_exptl_absorpt_correction_T_min 0.9712
_exptl_absorpt_correction_type empirical
_exptl_absorpt_process_details
; 
 SADABS Version 2008/1 Bruker-Nonius
 Blessing, Acta Cryst. (1995) A51 33-38
;
_exptl_crystal_colour colourless
_exptl_crystal_density_diffrn 1.396
_exptl_crystal_density_method 'not measured'
_exptl_crystal_description Block
_exptl_crystal_F_000 840
_exptl_crystal_size_max 0.25
_exptl_crystal_size_mid 0.20
_exptl_crystal_size_min 0.20
_refine_diff_density_max 0.591
_refine_diff_density_min -0.278
_refine_diff_density_rms 0.059
_refine_ls_extinction_method none
_refine_ls_goodness_of_fit_ref 1.030
_refine_ls_hydrogen_treatment noref
_refine_ls_matrix_type full
_refine_ls_number_parameters 266
_refine_ls_number_reflns 11053
_refine_ls_number_restraints 0
_refine_ls_restrained_S_all 1.030
_refine_ls_R_factor_all 0.0473
_refine_ls_R_factor_gt 0.0392
_refine_ls_shift/su_max 0.001
_refine_ls_shift/su_mean 0.000
_refine_ls_structure_factor_coef Fsqd
_refine_ls_weighting_details 'calc w=1/[\s^2^(Fo^2^)+(0.0648P)^2^+0.3032P] where P=(Fo^2^+2Fc^2^)/3'
_refine_ls_weighting_scheme calc
_refine_ls_wR_factor_gt 0.1111
_refine_ls_wR_factor_ref 0.1174
_reflns_number_gt 9342
_reflns_number_total 11053
_reflns_threshold_expression >2sigma(I)
_cod_data_source_file ja412098v_si_010.cif
_cod_data_source_block gg131a1_0m
_cod_depositor_comments
;
The following automatic conversions were performed:

'_symmetry_cell_setting' value 'Monoclinic' changed to 'monoclinic'
according to
/usr/data/users/saulius/automatic-downloads/current/ACS/lib/dictionaries/cif_core.dic
dictionary named 'cif_core.dic' version 2.4.2 from 2011-04-26.

Automatic conversion script
Id: cif_fix_values 2281 2013-09-26 08:29:07Z andrius 
;
_cod_original_sg_symbol_H-M P2(1)/n
_cod_database_code 4120656

loop_
_symmetry_equiv_pos_as_xyz
'x, y, z'
'-x+1/2, y+1/2, -z+1/2'
'-x, -y, -z'
'x-1/2, -y-1/2, z-1/2'

loop_
_atom_site_label
_atom_site_type_symbol
_atom_site_fract_x
_atom_site_fract_y
_atom_site_fract_z
_atom_site_U_iso_or_equiv
_atom_site_adp_type
_atom_site_occupancy
_atom_site_symmetry_multiplicity
_atom_site_calc_flag
_atom_site_refinement_flags
N1 N 1.02095(4) 0.81715(4) 0.06691(3) 0.01343(7) Uani 1 1 d .
H1 H 0.9556 0.8367 0.0269 0.016 Uiso 1 1 calc R
C1 C 1.11490(4) 0.77141(4) 0.03919(4) 0.01340(8) Uani 1 1 d .
F1 F 0.89628(4) 0.65225(3) 0.15021(4) 0.02418(9) Uani 1 1 d .
N2 N 0.92435(4) 1.06548(4) 0.12485(3) 0.01346(7) Uani 1 1 d .
H2 H 0.8855 1.0342 0.0707 0.016 Uiso 1 1 calc R
C2 C 1.19992(5) 0.75463(5) 0.12226(4) 0.01702(9) Uani 1 1 d .
H2A H 1.2749 0.7248 0.1255 0.020 Uiso 1 1 calc R
F2 F 0.68515(5) 0.58644(4) 0.06212(4) 0.03055(10) Uani 1 1 d .
C3 C 1.15520(5) 0.79012(5) 0.20263(4) 0.01709(9) Uani 1 1 d .
H3 H 1.1948 0.7881 0.2691 0.021 Uiso 1 1 calc R
F3 F 0.50233(4) 0.73102(5) 0.04410(4) 0.03022(11) Uani 1 1 d .
C4 C 1.04426(5) 0.82772(4) 0.16629(4) 0.01359(8) Uani 1 1 d .
F4 F 0.53686(4) 0.94073(5) 0.12389(4) 0.03209(11) Uani 1 1 d .
C5 C 0.95954(5) 0.88093(5) 0.21864(4) 0.01412(8) Uani 1 1 d .
F5 F 0.74547(4) 1.00987(4) 0.21313(4) 0.02469(9) Uani 1 1 d .
C6 C 0.83517(5) 0.83953(5) 0.17618(4) 0.01500(8) Uani 1 1 d .
C7 C 0.81159(5) 0.72926(5) 0.14126(5) 0.01770(9) Uani 1 1 d .
C8 C 0.70154(6) 0.69194(6) 0.09664(5) 0.02113(11) Uani 1 1 d .
C9 C 0.60879(6) 0.76434(6) 0.08797(5) 0.02211(11) Uani 1 1 d .
C10 C 0.62692(5) 0.87156(6) 0.12741(5) 0.02141(11) Uani 1 1 d .
C11 C 0.73752(5) 0.90691(5) 0.17210(4) 0.01766(9) Uani 1 1 d .
C12 C 0.99195(6) 0.84739(6) 0.32688(4) 0.01958(10) Uani 1 1 d .
H12A H 1.0720 0.8697 0.3552 0.029 Uiso 1 1 calc R
H12B H 0.9842 0.7654 0.3328 0.029 Uiso 1 1 calc R
H12C H 0.9402 0.8858 0.3613 0.029 Uiso 1 1 calc R
C13 C 0.97006(5) 1.00802(5) 0.20952(4) 0.01379(8) Uani 1 1 d .
C14 C 1.02693(5) 1.08540(5) 0.27625(4) 0.01712(9) Uani 1 1 d .
H14 H 1.0677 1.0697 0.3409 0.021 Uiso 1 1 calc R
C15 C 1.01332(5) 1.19359(5) 0.23036(4) 0.01704(9) Uani 1 1 d .
H15 H 1.0437 1.2630 0.2590 0.020 Uiso 1 1 calc R
C16 C 0.94829(4) 1.17932(4) 0.13721(4) 0.01346(8) Uani 1 1 d .
C17 C 0.89071(5) 1.26621(4) 0.06356(4) 0.01468(8) Uani 1 1 d .
C18 C 0.95728(7) 1.37875(5) 0.08227(5) 0.02337(12) Uani 1 1 d .
H18A H 1.0375 1.3668 0.0781 0.035 Uiso 1 1 calc R
H18B H 0.9559 1.4067 0.1471 0.035 Uiso 1 1 calc R
H18C H 0.9208 1.4344 0.0335 0.035 Uiso 1 1 calc R
C19 C 0.76725(6) 1.28584(6) 0.07665(5) 0.02336(12) Uani 1 1 d .
H19A H 0.7289 1.3433 0.0304 0.035 Uiso 1 1 calc R
H19B H 0.7707 1.3118 0.1430 0.035 Uiso 1 1 calc R
H19C H 0.7236 1.2150 0.0649 0.035 Uiso 1 1 calc R
C1S C 0.74251(5) 0.94616(6) -0.13134(5) 0.02050(10) Uani 1 1 d .
N1S N 0.79867(6) 0.91911(6) -0.05757(5) 0.02827(12) Uani 1 1 d .
C2S C 0.67031(6) 0.98057(6) -0.22426(5) 0.02386(12) Uani 1 1 d .
H2SA H 0.6475 1.0598 -0.2207 0.036 Uiso 1 1 calc R
H2SB H 0.6010 0.9330 -0.2399 0.036 Uiso 1 1 calc R
H2SC H 0.7137 0.9722 -0.2749 0.036 Uiso 1 1 calc R

loop_
_atom_site_aniso_label
_atom_site_aniso_U_11
_atom_site_aniso_U_22
_atom_site_aniso_U_33
_atom_site_aniso_U_23
_atom_site_aniso_U_13
_atom_site_aniso_U_12
N1 0.01195(16) 0.01638(17) 0.01121(17) 0.00071(13) 0.00116(13) 0.00198(13)
C1 0.01206(18) 0.01367(17) 0.0139(2) -0.00006(14) 0.00193(15) 0.00119(14)
F1 0.02248(18) 0.01625(15) 0.0340(2) -0.00005(14) 0.00699(16) -0.00013(13)
N2 0.01505(17) 0.01394(16) 0.01066(17) -0.00110(13) 0.00151(13) -0.00079(13)
C2 0.01339(19) 0.0193(2) 0.0165(2) -0.00050(17) -0.00033(16) 0.00321(16)
F2 0.0327(2) 0.0265(2) 0.0317(2) -0.00881(17) 0.00599(19) -0.01257(17)
C3 0.0160(2) 0.0193(2) 0.0137(2) 0.00089(16) -0.00119(16) 0.00259(16)
F3 0.01845(18) 0.0479(3) 0.0216(2) 0.00079(18) -0.00092(15) -0.01097(17)
C4 0.01402(19) 0.01468(18) 0.01138(19) 0.00108(14) 0.00151(15) 0.00038(14)
F4 0.01632(18) 0.0408(3) 0.0399(3) 0.0032(2) 0.00801(17) 0.00600(17)
C5 0.01501(19) 0.01605(19) 0.01107(19) 0.00082(14) 0.00253(15) -0.00060(15)
F5 0.02209(18) 0.02262(17) 0.0323(2) -0.00596(15) 0.01228(16) 0.00057(14)
C6 0.0153(2) 0.01707(19) 0.0129(2) 0.00052(15) 0.00384(16) -0.00146(15)
C7 0.0179(2) 0.0177(2) 0.0176(2) 0.00011(17) 0.00432(18) -0.00246(16)
C8 0.0216(2) 0.0235(2) 0.0179(2) -0.00192(19) 0.00388(19) -0.0072(2)
C9 0.0164(2) 0.0331(3) 0.0158(2) 0.0008(2) 0.00189(18) -0.0066(2)
C10 0.0148(2) 0.0299(3) 0.0200(3) 0.0025(2) 0.00490(19) 0.00036(19)
C11 0.0163(2) 0.0208(2) 0.0170(2) -0.00010(17) 0.00607(17) -0.00048(17)
C12 0.0229(2) 0.0238(2) 0.0116(2) 0.00305(17) 0.00315(18) -0.00066(19)
C13 0.01418(19) 0.01584(18) 0.01085(19) -0.00071(14) 0.00183(15) -0.00039(14)
C14 0.0180(2) 0.0186(2) 0.0128(2) -0.00186(16) -0.00070(16) -0.00079(17)
C15 0.0170(2) 0.0167(2) 0.0154(2) -0.00316(16) -0.00033(17) -0.00138(16)
C16 0.01286(18) 0.01401(18) 0.0131(2) -0.00163(14) 0.00218(15) -0.00019(14)
C17 0.01502(19) 0.01389(18) 0.0148(2) -0.00155(15) 0.00268(16) 0.00190(14)
C18 0.0305(3) 0.0145(2) 0.0224(3) -0.00199(18) 0.0006(2) -0.00267(19)
C19 0.0184(2) 0.0310(3) 0.0212(3) -0.0015(2) 0.0056(2) 0.0090(2)
C1S 0.0184(2) 0.0223(2) 0.0189(3) -0.00231(19) 0.00045(18) 0.00290(18)
N1S 0.0242(3) 0.0363(3) 0.0210(3) 0.0009(2) -0.0016(2) 0.0046(2)
C2S 0.0252(3) 0.0218(2) 0.0200(3) -0.0006(2) -0.0043(2) 0.0033(2)

loop_
_atom_type_symbol
_atom_type_description
_atom_type_scat_dispersion_real
_atom_type_scat_dispersion_imag
_atom_type_scat_source
C C 0.0033 0.0016 'International Tables Vol C Tables 4.2.6.8 and 6.1.1.4'
H H 0.0000 0.0000 'International Tables Vol C Tables 4.2.6.8 and 6.1.1.4'
N N 0.0061 0.0033 'International Tables Vol C Tables 4.2.6.8 and 6.1.1.4'
F F 0.0171 0.0103 'International Tables Vol C Tables 4.2.6.8 and 6.1.1.4'

loop_
_geom_angle_atom_site_label_1
_geom_angle_atom_site_label_2
_geom_angle_atom_site_label_3
_geom_angle
_geom_angle_site_symmetry_1
_geom_angle_site_symmetry_3
C4 N1 C1 110.02(4) . .
C2 C1 N1 107.26(5) . .
C2 C1 C17 129.93(5) . 3_775
N1 C1 C17 122.20(5) . 3_775
C13 N2 C16 110.08(4) . .
C1 C2 C3 107.69(5) . .
C4 C3 C2 107.40(5) . .
C3 C4 N1 107.62(5) . .
C3 C4 C5 129.71(5) . .
N1 C4 C5 122.52(5) . .
C13 C5 C4 107.00(4) . .
C13 C5 C6 111.85(4) . .
C4 C5 C6 111.26(4) . .
C13 C5 C12 109.44(5) . .
C4 C5 C12 109.68(5) . .
C6 C5 C12 107.60(4) . .
C11 C6 C7 114.83(5) . .
C11 C6 C5 123.18(5) . .
C7 C6 C5 121.96(5) . .
F1 C7 C8 115.79(5) . .
F1 C7 C6 120.97(5) . .
C8 C7 C6 123.24(6) . .
F2 C8 C9 120.05(6) . .
F2 C8 C7 120.38(6) . .
C9 C8 C7 119.57(6) . .
F3 C9 C8 120.73(7) . .
F3 C9 C10 120.11(7) . .
C8 C9 C10 119.14(6) . .
F4 C10 C9 119.79(6) . .
F4 C10 C11 119.91(6) . .
C9 C10 C11 120.28(6) . .
F5 C11 C10 115.83(5) . .
F5 C11 C6 121.61(5) . .
C10 C11 C6 122.55(6) . .
C14 C13 N2 107.59(5) . .
C14 C13 C5 129.66(5) . .
N2 C13 C5 122.69(5) . .
C13 C14 C15 107.33(5) . .
C16 C15 C14 107.80(5) . .
C15 C16 N2 107.16(5) . .
C15 C16 C17 129.98(5) . .
N2 C16 C17 121.97(5) . .
C1 C17 C16 112.16(4) 3_775 .
C1 C17 C19 109.27(5) 3_775 .
C16 C17 C19 108.18(5) . .
C1 C17 C18 109.11(5) 3_775 .
C16 C17 C18 109.67(5) . .
C19 C17 C18 108.37(5) . .
N1S C1S C2S 179.37(8) . .

loop_
_geom_bond_atom_site_label_1
_geom_bond_atom_site_label_2
_geom_bond_distance
_geom_bond_site_symmetry_2
N1 C4 1.3757(7) .
N1 C1 1.3775(7) .
C1 C2 1.3767(8) .
C1 C17 1.5082(8) 3_775
F1 C7 1.3419(8) .
N2 C13 1.3762(7) .
N2 C16 1.3793(7) .
C2 C3 1.4263(9) .
F2 C8 1.3382(8) .
C3 C4 1.3743(8) .
F3 C9 1.3341(8) .
C4 C5 1.5185(8) .
F4 C10 1.3394(8) .
C5 C13 1.5168(8) .
C5 C6 1.5418(8) .
C5 C12 1.5434(8) .
F5 C11 1.3436(8) .
C6 C11 1.3984(8) .
C6 C7 1.4005(8) .
C7 C8 1.3870(9) .
C8 C9 1.3792(10) .
C9 C10 1.3827(10) .
C10 C11 1.3856(9) .
C13 C14 1.3758(8) .
C14 C15 1.4277(9) .
C15 C16 1.3765(8) .
C16 C17 1.5110(8) .
C17 C1 1.5083(8) 3_775
C17 C19 1.5391(8) .
C17 C18 1.5403(8) .
C1S N1S 1.1475(9) .
C1S C2S 1.4533(9) .

loop_
_geom_torsion_atom_site_label_1
_geom_torsion_atom_site_label_2
_geom_torsion_atom_site_label_3
_geom_torsion_atom_site_label_4
_geom_torsion
_geom_torsion_site_symmetry_1
_geom_torsion_site_symmetry_4
C4 N1 C1 C2 -1.09(6) . .
C4 N1 C1 C17 170.79(5) . 3_775
N1 C1 C2 C3 0.72(6) . .
C17 C1 C2 C3 -170.31(5) 3_775 .
C1 C2 C3 C4 -0.10(7) . .
C2 C3 C4 N1 -0.56(6) . .
C2 C3 C4 C5 -176.05(5) . .
C1 N1 C4 C3 1.03(6) . .
C1 N1 C4 C5 176.92(5) . .
C3 C4 C5 C13 95.85(7) . .
N1 C4 C5 C13 -79.05(6) . .
C3 C4 C5 C6 -141.69(6) . .
N1 C4 C5 C6 43.40(7) . .
C3 C4 C5 C12 -22.77(8) . .
N1 C4 C5 C12 162.33(5) . .
C13 C5 C6 C11 -27.61(7) . .
C4 C5 C6 C11 -147.22(5) . .
C12 C5 C6 C11 92.62(6) . .
C13 C5 C6 C7 154.39(5) . .
C4 C5 C6 C7 34.78(7) . .
C12 C5 C6 C7 -85.38(6) . .
C11 C6 C7 F1 -173.01(5) . .
C5 C6 C7 F1 5.14(9) . .
C11 C6 C7 C8 6.43(9) . .
C5 C6 C7 C8 -175.42(6) . .
F1 C7 C8 F2 -2.59(9) . .
C6 C7 C8 F2 177.94(6) . .
F1 C7 C8 C9 177.43(6) . .
C6 C7 C8 C9 -2.03(10) . .
F2 C8 C9 F3 -0.96(10) . .
C7 C8 C9 F3 179.01(6) . .
F2 C8 C9 C10 177.54(6) . .
C7 C8 C9 C10 -2.49(10) . .
F3 C9 C10 F4 1.90(10) . .
C8 C9 C10 F4 -176.60(6) . .
F3 C9 C10 C11 -179.30(6) . .
C8 C9 C10 C11 2.19(10) . .
F4 C10 C11 F5 2.54(9) . .
C9 C10 C11 F5 -176.25(6) . .
F4 C10 C11 C6 -178.55(6) . .
C9 C10 C11 C6 2.66(10) . .
C7 C6 C11 F5 172.14(5) . .
C5 C6 C11 F5 -5.99(9) . .
C7 C6 C11 C10 -6.70(9) . .
C5 C6 C11 C10 175.17(5) . .
C16 N2 C13 C14 -1.73(6) . .
C16 N2 C13 C5 -179.17(5) . .
C4 C5 C13 C14 -101.63(7) . .
C6 C5 C13 C14 136.29(6) . .
C12 C5 C13 C14 17.14(8) . .
C4 C5 C13 N2 75.20(6) . .
C6 C5 C13 N2 -46.88(7) . .
C12 C5 C13 N2 -166.02(5) . .
N2 C13 C14 C15 0.90(7) . .
C5 C13 C14 C15 178.11(5) . .
C13 C14 C15 C16 0.22(7) . .
C14 C15 C16 N2 -1.26(6) . .
C14 C15 C16 C17 167.89(5) . .
C13 N2 C16 C15 1.86(6) . .
C13 N2 C16 C17 -168.34(5) . .
C15 C16 C17 C1 148.97(6) . 3_775
N2 C16 C17 C1 -43.28(7) . 3_775
C15 C16 C17 C19 -90.45(7) . .
N2 C16 C17 C19 77.31(6) . .
C15 C16 C17 C18 27.57(8) . .
N2 C16 C17 C18 -164.67(5) . .
